data_1530923
loop_
_publ_author_name
'Udovenko, A.A.'
'Volkova, L.M.'
'Simonov, M.A.'
'Davidovich, R.L.'

_publ_section_title
;
 Crystal structure of di- and trinitratoheptafluorodiantimonates(III) of
 potassium K (Sb2 F7) (K N O3)2 and K (Sb2 F7) (K N O3)3
;
_journal_name_full
;
Koordinatsionnaya Khimiya (= Coordination Chemistry (USSR))
;
_journal_page_first 133
_journal_page_last 137
_journal_volume 5
_journal_year 1979
_chemical_formula_sum 'F7 K4 N3 O9 Sb2'
_chemical_name_systematic 'K4 Sb2 F7 (N O3)3'
_space_group_IT_number 60
_symmetry_space_group_name_Hall '-P 2n 2ab'
_symmetry_space_group_name_H-M 'P b c n'
_cell_angle_alpha 90
_cell_angle_beta 90
_cell_angle_gamma 90
_cell_formula_units_Z 4
_cell_length_a 8.613
_cell_length_b 8.996
_cell_length_c 19.929
_cell_volume 1544.150
_citation_journal_id_ASTM KOKHDC
_cod_data_source_file Udovenko_KOKHDC_1979_534.cif
_cod_data_source_block F7K4N3O9Sb2
_cod_original_cell_volume 1544.15
_cod_database_code 1530923

loop_
_symmetry_equiv_pos_as_xyz
x,y,z
-x+1/2,-y+1/2,z+1/2
x+1/2,-y+1/2,-z
-x,y,-z+1/2
-x,-y,-z
x-1/2,y-1/2,-z-1/2
-x-1/2,y-1/2,z
x,-y,z-1/2

loop_
_atom_site_label
_atom_site_type_symbol
_atom_site_fract_x
_atom_site_fract_y
_atom_site_fract_z
_atom_site_occupancy
_atom_site_U_iso_or_equiv
O4 O-2 0.1208 0.4419 0.764 1 0.0
N2 N+5 0 0.4905 0.25 1 0.0
F4 F-1 0 0.0399 0.25 1 0.0
Sb1 Sb+3 0.11509 0.12057 0.15298 1 0.0
F1 F-1 0.105 0.0918 0.6424 1 0.0
F2 F-1 0.1049 0.1298 0.3655 1 0.0
N1 N+5 0.0288 0.4863 0.9176 1 0.0
K2 K+1 0.18573 0.17049 0.82077 1 0.0
O5 O-2 0 0.3523 0.25 1 0.0
O2 O-2 0.0893 0.4519 0.106 1 0.0
K1 K+1 0.1754 0.16496 0.50334 1 0.0
F3 F-1 0.1259 0.1222 0.0532 1 0.0
O3 O-2 0.1436 0.4374 0.435 1 0.0
O1 O-2 0.0343 0.3489 0.9243 1 0.0
